data_1518431
loop_
_publ_author_name
'Reddy, B. V. Subba'
'Swathi, V.'
'Swain, Manisha'
'Bhadra, Manika Pal'
'Sridhar, B.'
'Satyanarayana, D.'
'Jagadeesh, B.'

_publ_section_title
;
 Stereoselective synthesis of spiro[tetrahydropyran-3,3'-oxindole]
 derivatives employing Prins cascade strategy.
;
_journal_issue 24
_journal_name_full 'Organic letters'
_journal_page_first 6267
_journal_page_last 6269
_journal_paper_doi 10.1021/ol503089m
_journal_volume 16
_journal_year 2014
_chemical_formula_moiety 'C21 H22 F N O4'
_chemical_formula_sum 'C21 H22 F N O4'
_chemical_formula_weight 371.40
_chemical_name_systematic
; 
 ? 
;
_space_group_IT_number 14
_symmetry_cell_setting monoclinic
_symmetry_space_group_name_Hall '-P 2ybc'
_symmetry_space_group_name_H-M 'P 1 21/c 1'
_atom_sites_solution_hydrogens geom
_atom_sites_solution_primary direct
_atom_sites_solution_secondary difmap
_audit_creation_method SHELXL-97
_cell_angle_alpha 90.00
_cell_angle_beta 91.785(8)
_cell_angle_gamma 90.00
_cell_formula_units_Z 4
_cell_length_a 5.848(3)
_cell_length_b 12.300(6)
_cell_length_c 25.729(13)
_cell_measurement_reflns_used 4281
_cell_measurement_temperature 294(2)
_cell_measurement_theta_max 24.65
_cell_measurement_theta_min 2.29
_cell_volume 1849.8(16)
_computing_cell_refinement 'SAINT (Bruker, 2001)'
_computing_data_collection 'SMART (Bruker, 2001)'
_computing_data_reduction SAINT
_computing_molecular_graphics 'SHELXTL/PC (Sheldrick, 1990)'
_computing_publication_material SHELXL97
_computing_structure_refinement 'SHELXL-97 (Sheldrick, 2008)'
_computing_structure_solution 'SHELXS-97 (Sheldrick, 2008)'
_diffrn_ambient_temperature 294(2)
_diffrn_measured_fraction_theta_full 0.962
_diffrn_measured_fraction_theta_max 0.962
_diffrn_measurement_device 'Bruker SMART APEX CCD area-detector'
_diffrn_measurement_device_type 'Bruker SMART APEX CCD area-detector'
_diffrn_measurement_method '\w scan'
_diffrn_radiation_monochromator graphite
_diffrn_radiation_source 'fine-focus sealed tube'
_diffrn_radiation_type MoK\a
_diffrn_radiation_wavelength 0.71073
_diffrn_reflns_av_R_equivalents 0.0717
_diffrn_reflns_av_sigmaI/netI 0.0536
_diffrn_reflns_limit_h_max 6
_diffrn_reflns_limit_h_min -6
_diffrn_reflns_limit_k_max 14
_diffrn_reflns_limit_k_min -14
_diffrn_reflns_limit_l_max 30
_diffrn_reflns_limit_l_min -30
_diffrn_reflns_number 14106
_diffrn_reflns_theta_full 25.00
_diffrn_reflns_theta_max 25.00
_diffrn_reflns_theta_min 1.58
_diffrn_standards_number 0
_exptl_absorpt_coefficient_mu 0.099
_exptl_absorpt_correction_type none
_exptl_crystal_colour colorless
_exptl_crystal_density_diffrn 1.334
_exptl_crystal_density_method 'not measured'
_exptl_crystal_description block
_exptl_crystal_F_000 784
_exptl_crystal_size_max 0.18
_exptl_crystal_size_mid 0.16
_exptl_crystal_size_min 0.08
_refine_diff_density_max 0.295
_refine_diff_density_min -0.207
_refine_diff_density_rms 0.052
_refine_ls_extinction_method none
_refine_ls_goodness_of_fit_ref 1.104
_refine_ls_hydrogen_treatment constr
_refine_ls_matrix_type full
_refine_ls_number_parameters 247
_refine_ls_number_reflns 3124
_refine_ls_number_restraints 0
_refine_ls_restrained_S_all 1.104
_refine_ls_R_factor_all 0.1030
_refine_ls_R_factor_gt 0.0691
_refine_ls_shift/su_max 0.000
_refine_ls_shift/su_mean 0.000
_refine_ls_structure_factor_coef Fsqd
_refine_ls_weighting_details 'calc w=1/[\s^2^(Fo^2^)+(0.0649P)^2^+0.9199P] where P=(Fo^2^+2Fc^2^)/3'
_refine_ls_weighting_scheme calc
_refine_ls_wR_factor_gt 0.1448
_refine_ls_wR_factor_ref 0.1590
_reflns_number_gt 2249
_reflns_number_total 3124
_reflns_threshold_expression I>2\s(I)
_cod_data_source_file ol503089m_si_001.cif
_cod_data_source_block aw82m
_cod_depositor_comments 'Adding full bibliography for 1518431.cif.'
_cod_original_cell_volume 1849.6(16)
_cod_original_sg_symbol_H-M 'P 21/c'
_cod_database_code 1518431

loop_
_symmetry_equiv_pos_as_xyz
'x, y, z'
'-x, y+1/2, -z+1/2'
'-x, -y, -z'
'x, -y-1/2, z-1/2'

loop_
_atom_site_label
_atom_site_type_symbol
_atom_site_fract_x
_atom_site_fract_y
_atom_site_fract_z
_atom_site_U_iso_or_equiv
_atom_site_adp_type
_atom_site_occupancy
_atom_site_symmetry_multiplicity
_atom_site_calc_flag
_atom_site_refinement_flags
C1 C 0.3769(5) 0.5152(2) 0.15263(9) 0.0389(7) Uani 1 1 d .
C2 C 0.5317(5) 0.4498(2) 0.12799(10) 0.0429(7) Uani 1 1 d .
C3 C 0.5556(6) 0.3411(3) 0.14219(11) 0.0479(8) Uani 1 1 d .
H3 H 0.6620 0.2972 0.1262 0.058 Uiso 1 1 calc R
C4 C 0.4192(6) 0.2989(2) 0.18052(11) 0.0455(7) Uani 1 1 d .
C5 C 0.2565(5) 0.3617(2) 0.20459(10) 0.0446(7) Uani 1 1 d .
H5 H 0.1624 0.3327 0.2296 0.054 Uiso 1 1 calc R
C6 C 0.2411(5) 0.4682(2) 0.18984(9) 0.0394(7) Uani 1 1 d .
C7 C 0.1417(5) 0.6479(3) 0.19032(10) 0.0412(7) Uani 1 1 d .
C8 C 0.3258(5) 0.6353(2) 0.14886(10) 0.0384(7) Uani 1 1 d .
C9 C 0.2277(5) 0.6697(2) 0.09489(10) 0.0418(7) Uani 1 1 d .
H9A H 0.3265 0.6420 0.0683 0.050 Uiso 1 1 calc R
H9B H 0.0781 0.6368 0.0894 0.050 Uiso 1 1 calc R
C10 C 0.2057(5) 0.7919(2) 0.08872(10) 0.0424(7) Uani 1 1 d .
H10 H 0.0943 0.8188 0.1133 0.051 Uiso 1 1 calc R
C11 C 0.4971(6) 0.8240(3) 0.15217(11) 0.0499(8) Uani 1 1 d .
H11A H 0.3833 0.8514 0.1755 0.060 Uiso 1 1 calc R
H11B H 0.6383 0.8636 0.1592 0.060 Uiso 1 1 calc R
C12 C 0.5363(5) 0.7054(2) 0.16270(11) 0.0435(7) Uani 1 1 d .
H12A H 0.5770 0.6957 0.1992 0.052 Uiso 1 1 calc R
H12B H 0.6642 0.6806 0.1427 0.052 Uiso 1 1 calc R
C13 C 0.1284(5) 0.8242(2) 0.03424(11) 0.0434(7) Uani 1 1 d .
C14 C -0.0807(6) 0.7877(3) 0.01378(12) 0.0576(9) Uani 1 1 d .
H14 H -0.1722 0.7433 0.0337 0.069 Uiso 1 1 calc R
C15 C -0.1543(7) 0.8168(3) -0.03612(14) 0.0669(10) Uani 1 1 d .
H15 H -0.2932 0.7916 -0.0500 0.080 Uiso 1 1 calc R
C16 C -0.0193(7) 0.8827(3) -0.06420(12) 0.0652(10) Uani 1 1 d .
C17 C 0.1853(7) 0.9210(3) -0.04569(12) 0.0628(10) Uani 1 1 d .
H17 H 0.2735 0.9666 -0.0658 0.075 Uiso 1 1 calc R
C18 C 0.2597(6) 0.8904(3) 0.00399(11) 0.0529(8) Uani 1 1 d .
H18 H 0.4005 0.9149 0.0170 0.063 Uiso 1 1 calc R
C19 C -0.0742(5) 0.5254(3) 0.24868(11) 0.0519(8) Uani 1 1 d .
H19A H -0.1345 0.5929 0.2611 0.078 Uiso 1 1 calc R
H19B H -0.0058 0.4857 0.2773 0.078 Uiso 1 1 calc R
H19C H -0.1957 0.4832 0.2329 0.078 Uiso 1 1 calc R
C20 C 0.5963(7) 0.1251(3) 0.17647(15) 0.0708(11) Uani 1 1 d .
H20A H 0.5567 0.1130 0.1404 0.106 Uiso 1 1 calc R
H20B H 0.5974 0.0570 0.1947 0.106 Uiso 1 1 calc R
H20C H 0.7452 0.1578 0.1795 0.106 Uiso 1 1 calc R
C21 C 0.8057(8) 0.4305(3) 0.06170(16) 0.0887(15) Uani 1 1 d .
H21A H 0.9208 0.3994 0.0846 0.133 Uiso 1 1 calc R
H21B H 0.8777 0.4730 0.0355 0.133 Uiso 1 1 calc R
H21C H 0.7175 0.3734 0.0454 0.133 Uiso 1 1 calc R
F1 F -0.0905(5) 0.9142(2) -0.11280(8) 0.1023(9) Uani 1 1 d .
N1 N 0.0980(4) 0.5475(2) 0.21037(8) 0.0432(6) Uani 1 1 d .
O1 O 0.4215(4) 0.84310(17) 0.09969(8) 0.0512(6) Uani 1 1 d .
O2 O 0.0511(4) 0.73194(18) 0.20340(8) 0.0519(6) Uani 1 1 d .
O3 O 0.4350(4) 0.19462(18) 0.19813(8) 0.0599(7) Uani 1 1 d .
O4 O 0.6597(4) 0.49795(18) 0.09060(8) 0.0600(7) Uani 1 1 d .

loop_
_atom_site_aniso_label
_atom_site_aniso_U_11
_atom_site_aniso_U_22
_atom_site_aniso_U_33
_atom_site_aniso_U_23
_atom_site_aniso_U_13
_atom_site_aniso_U_12
C1 0.0389(17) 0.0468(18) 0.0309(13) -0.0010(11) 0.0014(12) -0.0011(14)
C2 0.0466(18) 0.0478(18) 0.0347(14) -0.0016(12) 0.0092(13) 0.0000(15)
C3 0.054(2) 0.0473(19) 0.0430(15) -0.0038(13) 0.0133(14) 0.0076(15)
C4 0.055(2) 0.0414(17) 0.0402(15) 0.0011(12) 0.0054(14) -0.0001(15)
C5 0.0501(19) 0.0494(19) 0.0347(13) 0.0045(12) 0.0077(13) -0.0037(15)
C6 0.0384(16) 0.0485(18) 0.0315(13) -0.0022(11) 0.0024(12) 0.0029(14)
C7 0.0358(16) 0.0509(19) 0.0367(14) -0.0044(12) 0.0010(12) 0.0045(15)
C8 0.0381(16) 0.0423(17) 0.0350(13) -0.0012(11) 0.0051(12) -0.0012(13)
C9 0.0419(18) 0.0468(18) 0.0368(14) -0.0019(12) 0.0009(12) -0.0032(14)
C10 0.0382(17) 0.0484(19) 0.0408(15) -0.0021(12) 0.0029(12) -0.0042(14)
C11 0.0478(19) 0.055(2) 0.0458(16) -0.0047(14) -0.0083(14) -0.0090(16)
C12 0.0382(17) 0.053(2) 0.0391(14) -0.0035(12) 0.0013(12) -0.0001(14)
C13 0.0406(18) 0.0461(18) 0.0436(15) -0.0010(12) 0.0021(13) 0.0088(14)
C14 0.048(2) 0.072(2) 0.0534(18) 0.0050(16) -0.0016(15) 0.0042(18)
C15 0.050(2) 0.089(3) 0.060(2) -0.0033(19) -0.0131(17) 0.013(2)
C16 0.068(3) 0.087(3) 0.0407(17) 0.0010(17) -0.0012(17) 0.028(2)
C17 0.074(3) 0.070(2) 0.0452(17) 0.0066(16) 0.0119(18) 0.012(2)
C18 0.056(2) 0.058(2) 0.0448(16) 0.0005(14) 0.0051(15) 0.0037(17)
C19 0.0433(19) 0.065(2) 0.0479(16) 0.0019(14) 0.0143(14) 0.0038(16)
C20 0.087(3) 0.054(2) 0.072(2) 0.0059(17) 0.014(2) 0.019(2)
C21 0.110(4) 0.069(3) 0.091(3) -0.015(2) 0.069(3) -0.011(2)
F1 0.106(2) 0.153(3) 0.0467(11) 0.0151(13) -0.0143(12) 0.0326(18)
N1 0.0418(15) 0.0499(16) 0.0384(12) 0.0026(10) 0.0088(11) 0.0017(12)
O1 0.0512(14) 0.0495(13) 0.0524(12) 0.0073(9) -0.0043(10) -0.0110(11)
O2 0.0480(13) 0.0523(14) 0.0561(12) -0.0055(10) 0.0110(10) 0.0078(11)
O3 0.0781(17) 0.0443(13) 0.0584(13) 0.0082(10) 0.0211(12) 0.0083(12)
O4 0.0717(16) 0.0528(14) 0.0577(12) 0.0013(10) 0.0362(12) 0.0011(12)

loop_
_atom_type_symbol
_atom_type_description
_atom_type_scat_dispersion_real
_atom_type_scat_dispersion_imag
_atom_type_scat_source
C C 0.0033 0.0016 'International Tables Vol C Tables 4.2.6.8 and 6.1.1.4'
H H 0.0000 0.0000 'International Tables Vol C Tables 4.2.6.8 and 6.1.1.4'
N N 0.0061 0.0033 'International Tables Vol C Tables 4.2.6.8 and 6.1.1.4'
O O 0.0106 0.0060 'International Tables Vol C Tables 4.2.6.8 and 6.1.1.4'
F F 0.0171 0.0103 'International Tables Vol C Tables 4.2.6.8 and 6.1.1.4'

loop_
_geom_angle_atom_site_label_1
_geom_angle_atom_site_label_2
_geom_angle_atom_site_label_3
_geom_angle
C2 C1 C6 118.1(3)
C2 C1 C8 132.2(2)
C6 C1 C8 109.6(2)
O4 C2 C1 116.8(3)
O4 C2 C3 123.1(2)
C1 C2 C3 120.1(2)
C4 C3 C2 119.4(3)
C4 C3 H3 120.3
C2 C3 H3 120.3
O3 C4 C5 114.6(2)
O3 C4 C3 123.6(3)
C5 C4 C3 121.8(3)
C6 C5 C4 116.7(2)
C6 C5 H5 121.6
C4 C5 H5 121.6
C5 C6 C1 123.8(3)
C5 C6 N1 126.8(2)
C1 C6 N1 109.3(2)
O2 C7 N1 125.2(2)
O2 C7 C8 126.6(3)
N1 C7 C8 108.2(2)
C1 C8 C12 112.3(2)
C1 C8 C9 113.1(2)
C12 C8 C9 109.1(2)
C1 C8 C7 101.2(2)
C12 C8 C7 110.7(2)
C9 C8 C7 110.2(2)
C10 C9 C8 113.2(2)
C10 C9 H9A 108.9
C8 C9 H9A 108.9
C10 C9 H9B 108.9
C8 C9 H9B 108.9
H9A C9 H9B 107.8
O1 C10 C13 107.7(2)
O1 C10 C9 110.2(3)
C13 C10 C9 112.3(2)
O1 C10 H10 108.9
C13 C10 H10 108.9
C9 C10 H10 108.9
O1 C11 C12 111.8(2)
O1 C11 H11A 109.3
C12 C11 H11A 109.3
O1 C11 H11B 109.3
C12 C11 H11B 109.3
H11A C11 H11B 107.9
C11 C12 C8 112.8(3)
C11 C12 H12A 109.0
C8 C12 H12A 109.0
C11 C12 H12B 109.0
C8 C12 H12B 109.0
H12A C12 H12B 107.8
C18 C13 C14 118.4(3)
C18 C13 C10 121.6(3)
C14 C13 C10 120.0(3)
C15 C14 C13 120.7(3)
C15 C14 H14 119.7
C13 C14 H14 119.7
C16 C15 C14 118.5(4)
C16 C15 H15 120.7
C14 C15 H15 120.7
C15 C16 C17 122.8(3)
C15 C16 F1 119.5(4)
C17 C16 F1 117.7(4)
C16 C17 C18 118.4(3)
C16 C17 H17 120.8
C18 C17 H17 120.8
C13 C18 C17 121.1(3)
C13 C18 H18 119.5
C17 C18 H18 119.5
N1 C19 H19A 109.5
N1 C19 H19B 109.5
H19A C19 H19B 109.5
N1 C19 H19C 109.5
H19A C19 H19C 109.5
H19B C19 H19C 109.5
O3 C20 H20A 109.5
O3 C20 H20B 109.5
H20A C20 H20B 109.5
O3 C20 H20C 109.5
H20A C20 H20C 109.5
H20B C20 H20C 109.5
O4 C21 H21A 109.5
O4 C21 H21B 109.5
H21A C21 H21B 109.5
O4 C21 H21C 109.5
H21A C21 H21C 109.5
H21B C21 H21C 109.5
C7 N1 C6 111.5(2)
C7 N1 C19 124.4(3)
C6 N1 C19 124.0(3)
C11 O1 C10 111.1(2)
C4 O3 C20 118.8(2)
C2 O4 C21 117.8(2)

loop_
_geom_bond_atom_site_label_1
_geom_bond_atom_site_label_2
_geom_bond_distance
C1 C2 1.380(4)
C1 C6 1.389(4)
C1 C8 1.510(4)
C2 O4 1.372(3)
C2 C3 1.391(4)
C3 C4 1.388(4)
C3 H3 0.9300
C4 O3 1.363(4)
C4 C5 1.386(4)
C5 C6 1.366(4)
C5 H5 0.9300
C6 N1 1.400(4)
C7 O2 1.213(3)
C7 N1 1.366(4)
C7 C8 1.547(4)
C8 C12 1.535(4)
C8 C9 1.545(4)
C9 C10 1.516(4)
C9 H9A 0.9700
C9 H9B 0.9700
C10 O1 1.430(4)
C10 C13 1.513(4)
C10 H10 0.9800
C11 O1 1.427(4)
C11 C12 1.501(4)
C11 H11A 0.9700
C11 H11B 0.9700
C12 H12A 0.9700
C12 H12B 0.9700
C13 C18 1.376(4)
C13 C14 1.391(5)
C14 C15 1.388(5)
C14 H14 0.9300
C15 C16 1.356(5)
C15 H15 0.9300
C16 C17 1.358(6)
C16 F1 1.362(4)
C17 C18 1.389(5)
C17 H17 0.9300
C18 H18 0.9300
C19 N1 1.456(3)
C19 H19A 0.9600
C19 H19B 0.9600
C19 H19C 0.9600
C20 O3 1.401(4)
C20 H20A 0.9600
C20 H20B 0.9600
C20 H20C 0.9600
C21 O4 1.418(4)
C21 H21A 0.9600
C21 H21B 0.9600
C21 H21C 0.9600

loop_
_geom_torsion_atom_site_label_1
_geom_torsion_atom_site_label_2
_geom_torsion_atom_site_label_3
_geom_torsion_atom_site_label_4
_geom_torsion
C6 C1 C2 O4 178.6(3)
C8 C1 C2 O4 -4.0(5)
C6 C1 C2 C3 -2.8(4)
C8 C1 C2 C3 174.7(3)
O4 C2 C3 C4 179.9(3)
C1 C2 C3 C4 1.3(5)
C2 C3 C4 O3 -177.9(3)
C2 C3 C4 C5 1.1(5)
O3 C4 C5 C6 177.3(3)
C3 C4 C5 C6 -1.8(5)
C4 C5 C6 C1 0.3(5)
C4 C5 C6 N1 -176.8(3)
C2 C1 C6 C5 2.0(4)
C8 C1 C6 C5 -176.0(3)
C2 C1 C6 N1 179.6(3)
C8 C1 C6 N1 1.6(3)
C2 C1 C8 C12 -58.9(4)
C6 C1 C8 C12 118.7(3)
C2 C1 C8 C9 65.1(4)
C6 C1 C8 C9 -117.3(3)
C2 C1 C8 C7 -177.0(3)
C6 C1 C8 C7 0.6(3)
O2 C7 C8 C1 177.1(3)
N1 C7 C8 C1 -2.5(3)
O2 C7 C8 C12 57.9(4)
N1 C7 C8 C12 -121.8(3)
O2 C7 C8 C9 -62.9(4)
N1 C7 C8 C9 117.4(3)
C1 C8 C9 C10 -172.4(2)
C12 C8 C9 C10 -46.7(3)
C7 C8 C9 C10 75.1(3)
C8 C9 C10 O1 55.2(3)
C8 C9 C10 C13 175.2(2)
O1 C11 C12 C8 -54.8(3)
C1 C8 C12 C11 172.2(2)
C9 C8 C12 C11 46.0(3)
C7 C8 C12 C11 -75.5(3)
O1 C10 C13 C18 1.0(4)
C9 C10 C13 C18 -120.4(3)
O1 C10 C13 C14 -178.5(3)
C9 C10 C13 C14 60.1(4)
C18 C13 C14 C15 0.4(5)
C10 C13 C14 C15 179.9(3)
C13 C14 C15 C16 -0.8(5)
C14 C15 C16 C17 0.4(6)
C14 C15 C16 F1 -178.5(3)
C15 C16 C17 C18 0.6(5)
F1 C16 C17 C18 179.5(3)
C14 C13 C18 C17 0.6(5)
C10 C13 C18 C17 -179.0(3)
C16 C17 C18 C13 -1.0(5)
O2 C7 N1 C6 -175.9(3)
C8 C7 N1 C6 3.7(3)
O2 C7 N1 C19 3.6(5)
C8 C7 N1 C19 -176.8(3)
C5 C6 N1 C7 174.0(3)
C1 C6 N1 C7 -3.4(3)
C5 C6 N1 C19 -5.4(5)
C1 C6 N1 C19 177.1(3)
C12 C11 O1 C10 62.7(3)
C13 C10 O1 C11 175.0(2)
C9 C10 O1 C11 -62.2(3)
C5 C4 O3 C20 -179.4(3)
C3 C4 O3 C20 -0.4(5)
C1 C2 O4 C21 -174.7(3)
C3 C2 O4 C21 6.6(5)
